data_7038976
loop_
_publ_author_name
'Preston, Dan'
'McNeill, Samantha M.'
'Lewis, James E. M.'
'Giles, Gregory I.'
'Crowley, James D.'

_publ_section_title
;
 Enhanced kinetic stability of [Pd2L4](4+) cages through ligand
 substitution.
;
_journal_issue 19
_journal_name_full 'Dalton transactions (Cambridge, England : 2003)'
_journal_page_first 8050
_journal_page_last 8060
_journal_paper_doi 10.1039/c6dt00133e
_journal_volume 45
_journal_year 2016
_chemical_formula_sum 'C80 H52 N16 O4 Pd2'
_chemical_formula_weight 1514.18
_chemical_name_systematic
;
 ?
;
_space_group_IT_number 83
_symmetry_cell_setting tetragonal
_symmetry_space_group_name_Hall '-P 4'
_symmetry_space_group_name_H-M 'P 4/m'
_atom_sites_solution_hydrogens geom
_atom_sites_solution_primary direct
_atom_sites_solution_secondary difmap
_audit_creation_method SHELXL-97
_audit_update_record
;
2016-03-04 deposited with the CCDC.
2016-04-05 downloaded from the CCDC.
;
_cell_angle_alpha 90.00
_cell_angle_beta 90.00
_cell_angle_gamma 90.00
_cell_formula_units_Z 2
_cell_length_a 11.3213(11)
_cell_length_b 11.3213(11)
_cell_length_c 34.953(4)
_cell_measurement_reflns_used 2193
_cell_measurement_temperature 100.(1)
_cell_measurement_theta_max 70.2570
_cell_measurement_theta_min 4.0740
_cell_volume 4480.0(8)
_computing_cell_refinement
;
CrysAlisPro, Agilent Technologies,
Version 1.171.37.33 (release 27-03-2014 CrysAlis171 .NET)
(compiled Mar 27 2014,17:12:48)
;
_computing_data_collection
;
CrysAlisPro, Agilent Technologies,
Version 1.171.37.33 (release 27-03-2014 CrysAlis171 .NET)
(compiled Mar 27 2014,17:12:48)
;
_computing_data_reduction
;
CrysAlisPro, Agilent Technologies,
Version 1.171.37.33 (release 27-03-2014 CrysAlis171 .NET)
(compiled Mar 27 2014,17:12:48)
;
_computing_structure_refinement 'SHELXL-97 (Sheldrick, 2008)'
_computing_structure_solution Superflip
_diffrn_ambient_temperature 100
_diffrn_measured_fraction_theta_full 0.988
_diffrn_measured_fraction_theta_max 0.988
_diffrn_measurement_device_type 'SuperNova, Dual, Cu at zero, Atlas'
_diffrn_radiation_monochromator graphite
_diffrn_radiation_source 'fine-focus sealed tube'
_diffrn_radiation_type CuK\a
_diffrn_radiation_wavelength 1.54184
_diffrn_reflns_av_R_equivalents 0.1650
_diffrn_reflns_av_sigmaI/netI 0.1035
_diffrn_reflns_limit_h_max 14
_diffrn_reflns_limit_h_min -13
_diffrn_reflns_limit_k_max 12
_diffrn_reflns_limit_k_min -13
_diffrn_reflns_limit_l_max 43
_diffrn_reflns_limit_l_min -39
_diffrn_reflns_number 34358
_diffrn_reflns_theta_full 73.70
_diffrn_reflns_theta_max 73.70
_diffrn_reflns_theta_min 3.79
_exptl_absorpt_coefficient_mu 3.643
_exptl_absorpt_correction_T_max 1.00000
_exptl_absorpt_correction_T_min 0.56661
_exptl_absorpt_correction_type gaussian
_exptl_crystal_colour orange
_exptl_crystal_density_diffrn 1.122
_exptl_crystal_density_method 'not measured'
_exptl_crystal_description block
_exptl_crystal_F_000 1536
_exptl_crystal_size_max 0.2028
_exptl_crystal_size_mid 0.1121
_exptl_crystal_size_min 0.0485
_refine_diff_density_max 0.774
_refine_diff_density_min -0.693
_refine_diff_density_rms 0.118
_refine_ls_extinction_method none
_refine_ls_goodness_of_fit_ref 1.191
_refine_ls_hydrogen_treatment mixed
_refine_ls_matrix_type full
_refine_ls_number_parameters 237
_refine_ls_number_reflns 4572
_refine_ls_number_restraints 100
_refine_ls_restrained_S_all 1.192
_refine_ls_R_factor_all 0.2259
_refine_ls_R_factor_gt 0.1445
_refine_ls_shift/su_max 0.000
_refine_ls_shift/su_mean 0.000
_refine_ls_structure_factor_coef Fsqd
_refine_ls_weighting_details 'calc w=1/[\s^2^(Fo^2^)+(0.2000P)^2^+0.0000P] where P=(Fo^2^+2Fc^2^)/3'
_refine_ls_weighting_scheme calc
_refine_ls_wR_factor_gt 0.4099
_refine_ls_wR_factor_ref 0.4487
_reflns_number_gt 1770
_reflns_number_total 4572
_reflns_threshold_expression >2\s(I)
_cod_data_source_file c6dt00133e2.cif
_cod_data_source_block dp549
_cod_depositor_comments
;
The following automatic conversions were performed:

'_exptl_absorpt_correction_type' value 'Gaussian' changed to
'gaussian' according to
/usr/data/users/saulius/crontab/automatic-downloads/rss-feeds/RSC/lib/dictionaries/cif_core.dic
dictionary named 'cif_core.dic' version 2.4.2 from 2011-04-26.

Automatic conversion script
Id: cif_fix_values 4268 2015-11-12 08:31:59Z antanas 

 Adding full bibliography for 7038976.cif.
;
_cod_database_code 7038976
_platon_squeeze_void_probe_radius 1.20

loop_
_symmetry_equiv_pos_as_xyz
'x, y, z'
'-y, x, z'
'-x, -y, z'
'y, -x, z'
'-x, -y, -z'
'y, -x, -z'
'x, y, -z'
'-y, x, -z'

loop_
_atom_site_label
_atom_site_type_symbol
_atom_site_fract_x
_atom_site_fract_y
_atom_site_fract_z
_atom_site_U_iso_or_equiv
_atom_site_adp_type
_atom_site_occupancy
_atom_site_symmetry_multiplicity
_atom_site_calc_flag
_atom_site_refinement_flags
_atom_site_disorder_assembly
_atom_site_disorder_group
N2 N 0.3822(8) 0.3677(7) 0.3375(3) 0.085(3) Uani 1 1 d GU . .
C1 C 0.2894(10) 0.3527(11) 0.3120(3) 0.142(7) Uani 1 1 d GU . .
C2 C 0.2110(10) 0.2593(13) 0.3166(4) 0.150(7) Uani 1 1 d GU . .
H2 H 0.1475 0.2491 0.2992 0.180 Uiso 1 1 calc R . .
C3 C 0.2254(10) 0.1809(10) 0.3469(4) 0.141(7) Uani 1 1 d GU . .
H3 H 0.1719 0.1171 0.3501 0.169 Uiso 1 1 calc R . .
C4 C 0.3183(11) 0.1959(9) 0.3724(4) 0.119(5) Uani 1 1 d GU . .
C5 C 0.3967(8) 0.2892(8) 0.3678(3) 0.099(5) Uani 1 1 d GU . .
H5 H 0.4601 0.2995 0.3853 0.118 Uiso 1 1 calc R . .
C6 C 0.3380(16) 0.117(2) 0.4043(6) 0.119(6) Uani 1 1 d . . .
C7 C 0.3474(14) 0.0440(15) 0.4344(7) 0.108(6) Uani 1 1 d . . .
C8 C 0.3460(9) -0.0034(9) 0.4708(6) 0.087(5) Uani 1 1 d . . .
C9 C 0.3457(9) -0.1336(11) 0.4685(6) 0.094(5) Uani 1 1 d . . .
H9 H 0.3468 -0.1708 0.4441 0.113 Uiso 1 1 calc R . .
C10 C 0.3438(12) -0.2000(16) 0.5000 0.090(7) Uani 1 2 d S . .
C11 C 0.3399(12) -0.3306(11) 0.5000 0.060(4) Uani 1 2 d SDU . .
H11A H 0.3100 -0.3577 0.4749 0.072 Uiso 0.50 1 calc PR B .
H11B H 0.4214 -0.3610 0.5029 0.072 Uiso 0.50 1 calc PR . .
N5 N 0.1440(11) 0.1090(12) 0.1647(4) 0.155(7) Uani 1 1 d GU . .
C12 C 0.1561(13) 0.2048(14) 0.1892(4) 0.169(9) Uani 1 1 d GU . .
C13 C 0.2490(15) 0.2837(12) 0.1843(5) 0.184(10) Uani 1 1 d GU . .
H13 H 0.2573 0.3492 0.2011 0.220 Uiso 1 1 calc R . .
C14 C 0.3297(13) 0.2668(13) 0.1548(5) 0.167(9) Uani 1 1 d GU . .
H14 H 0.3932 0.3207 0.1515 0.200 Uiso 1 1 calc R . .
C15 C 0.3176(12) 0.1709(14) 0.1303(4) 0.139(7) Uani 1 1 d GU . .
C16 C 0.2247(12) 0.0920(11) 0.1352(4) 0.122(6) Uani 1 1 d GU . .
H16 H 0.2165 0.0265 0.1184 0.146 Uiso 1 1 calc R . .
C17 C 0.3822(17) 0.1641(15) 0.0927(9) 0.141(9) Uani 1 1 d . . .
C18 C 0.4430(13) 0.1570(14) 0.0682(6) 0.096(5) Uani 1 1 d . . .
C19 C 0.516(4) 0.1514(17) 0.0359(7) 0.184(16) Uani 1 1 d . . .
C20 C 0.6306(10) 0.1559(11) 0.0359(6) 0.086(5) Uani 1 1 d . . .
H20 H 0.6710 0.1608 0.0596 0.103 Uiso 1 1 calc R . .
C21 C 0.7009(14) 0.1537(12) 0.0000 0.103(9) Uani 1 2 d SD . .
C22 C 0.849(5) 0.139(5) 0.0000 0.31(4) Uani 1 2 d SDU . .
H22A H 0.8731 0.0571 0.0061 0.369 Uiso 0.50 1 calc PR A .
H22B H 0.8836 0.1624 -0.0249 0.369 Uiso 0.50 1 calc PR . .
N1 N 0.277(2) 0.423(2) 0.2849(10) 0.116(10) Uani 0.50 1 d P . .
H1A H 0.3268 0.4816 0.2819 0.139 Uiso 0.50 1 calc PR . .
H1B H 0.2182 0.4134 0.2687 0.139 Uiso 0.50 1 calc PR . .
N3 N 0.3486(14) 0.0503(13) 0.5000 0.082(5) Uani 1 2 d S . .
N4 N 0.065(4) 0.222(2) 0.2179(8) 0.134(12) Uani 0.50 1 d P . .
H4A H 0.0047 0.1725 0.2192 0.160 Uiso 0.50 1 calc PR . .
H4B H 0.0692 0.2815 0.2340 0.160 Uiso 0.50 1 calc PR . .
N6 N 0.4478(11) 0.1513(14) 0.0000 0.102(6) Uani 1 2 d S . .
O90 O 0.880(3) 0.217(3) 0.0288(10) 0.159(11) Uani 0.50 1 d PU A -1
H90 H 0.9271 0.2675 0.0201 0.238 Uiso 0.50 1 calc PRD A -1
O91 O 0.2789(19) -0.373(2) 0.5249(7) 0.111(6) Uani 0.50 1 d PDU B -1
H91 H 0.2074 -0.3602 0.5199 0.167 Uiso 0.50 1 calc PRD B -1
Pd1 Pd 0.5000 0.5000 0.33503(8) 0.0891(8) Uani 1 4 d S . .
Pd2 Pd 0.0000 0.0000 0.16605(7) 0.1019(9) Uani 1 4 d S . .

loop_
_atom_site_aniso_label
_atom_site_aniso_U_11
_atom_site_aniso_U_22
_atom_site_aniso_U_33
_atom_site_aniso_U_23
_atom_site_aniso_U_13
_atom_site_aniso_U_12
N2 0.069(6) 0.072(6) 0.116(9) 0.020(6) -0.010(6) -0.001(5)
C1 0.166(18) 0.119(14) 0.142(16) 0.003(14) 0.018(15) 0.013(13)
C2 0.133(15) 0.152(17) 0.165(18) 0.015(15) -0.018(14) -0.038(13)
C3 0.114(13) 0.118(13) 0.191(19) 0.004(14) -0.010(14) -0.029(11)
C4 0.117(12) 0.098(11) 0.142(14) 0.006(11) -0.010(11) -0.008(9)
C5 0.078(8) 0.053(6) 0.165(14) -0.007(8) 0.002(9) -0.008(6)
C6 0.096(12) 0.124(15) 0.137(16) -0.028(13) -0.006(11) -0.017(10)
C7 0.078(10) 0.071(9) 0.18(2) -0.021(12) -0.005(11) -0.003(7)
C8 0.037(5) 0.034(6) 0.191(19) 0.025(9) 0.006(8) 0.005(4)
C9 0.034(5) 0.056(7) 0.193(18) -0.025(9) 0.002(7) 0.004(5)
C10 0.023(7) 0.055(10) 0.19(2) 0.000 0.000 -0.002(6)
C11 0.049(6) 0.036(5) 0.096(8) 0.000 0.000 0.027(5)
N5 0.172(16) 0.174(16) 0.119(12) -0.038(11) -0.039(11) -0.025(13)
C12 0.200(19) 0.153(17) 0.156(17) -0.037(15) -0.033(16) -0.078(15)
C13 0.20(2) 0.189(19) 0.158(18) -0.076(16) -0.010(16) -0.092(17)
C14 0.158(18) 0.19(2) 0.153(18) -0.041(16) 0.022(15) -0.036(16)
C15 0.121(13) 0.154(16) 0.141(15) -0.031(13) 0.030(12) -0.030(12)
C16 0.107(11) 0.143(14) 0.115(12) -0.019(11) 0.014(10) -0.032(11)
C17 0.095(12) 0.083(11) 0.25(3) -0.023(14) 0.050(16) -0.010(9)
C18 0.061(8) 0.098(11) 0.127(14) 0.012(10) 0.016(9) 0.001(7)
C19 0.37(5) 0.074(11) 0.104(15) -0.008(10) -0.11(3) 0.019(19)
C20 0.044(6) 0.058(7) 0.156(15) -0.014(8) -0.015(8) 0.016(5)
C21 0.039(8) 0.023(6) 0.25(3) 0.000 0.000 0.004(5)
C22 0.31(4) 0.31(4) 0.31(4) 0.000 0.000 0.000(10)
N1 0.065(13) 0.108(19) 0.17(3) 0.018(19) 0.018(16) -0.045(13)
N3 0.076(10) 0.032(7) 0.139(16) 0.000 0.000 -0.009(6)
N4 0.22(4) 0.088(18) 0.098(19) -0.028(16) 0.00(2) 0.03(2)
N6 0.034(6) 0.078(10) 0.19(2) 0.000 0.000 -0.016(6)
O90 0.155(13) 0.161(14) 0.161(14) -0.003(9) 0.000(9) 0.004(9)
O91 0.107(10) 0.107(10) 0.120(10) -0.007(8) 0.002(8) 0.024(8)
Pd1 0.0712(9) 0.0712(9) 0.1248(19) 0.000 0.000 0.000
Pd2 0.1176(13) 0.1176(13) 0.0705(14) 0.000 0.000 0.000

loop_
_atom_type_symbol
_atom_type_description
_atom_type_scat_dispersion_real
_atom_type_scat_dispersion_imag
_atom_type_scat_source
C C 0.0181 0.0091 'International Tables Vol C Tables 4.2.6.8 and 6.1.1.4'
H H 0.0000 0.0000 'International Tables Vol C Tables 4.2.6.8 and 6.1.1.4'
B B 0.0090 0.0039 'International Tables Vol C Tables 4.2.6.8 and 6.1.1.4'
N N 0.0311 0.0180 'International Tables Vol C Tables 4.2.6.8 and 6.1.1.4'
O O 0.0492 0.0322 'International Tables Vol C Tables 4.2.6.8 and 6.1.1.4'
F F 0.0727 0.0534 'International Tables Vol C Tables 4.2.6.8 and 6.1.1.4'
Pd Pd 0.1215 3.9337 'International Tables Vol C Tables 4.2.6.8 and 6.1.1.4'

loop_
_geom_angle_atom_site_label_1
_geom_angle_atom_site_label_2
_geom_angle_atom_site_label_3
_geom_angle
_geom_angle_site_symmetry_1
_geom_angle_site_symmetry_3
C1 N2 C5 120.0 . .
C1 N2 Pd1 124.4(6) . .
C5 N2 Pd1 115.6(6) . .
N1 C1 N2 119.9(14) . .
N1 C1 C2 120.1(14) . .
N2 C1 C2 120.0 . .
C3 C2 C1 120.0 . .
C2 C3 C4 120.0 . .
C3 C4 C5 120.0 . .
C3 C4 C6 122.4(10) . .
C5 C4 C6 117.6(10) . .
C4 C5 N2 120.0 . .
C7 C6 C4 175.6(18) . .
C6 C7 C8 164.0(18) . .
N3 C8 C7 126.3(11) . .
N3 C8 C9 123.8(19) . .
C7 C8 C9 109.8(18) . .
C10 C9 C8 121.2(18) . .
C9 C10 C9 111.3(18) . 7_556
C9 C10 C11 124.3(9) . .
C9 C10 C11 124.3(9) 7_556 .
O91 C11 O91 92(3) 7_556 .
O91 C11 C10 114.4(14) 7_556 .
O91 C11 C10 114.4(14) . .
C12 N5 C16 120.0 . .
C12 N5 Pd2 122.3(7) . .
C16 N5 Pd2 117.3(7) . .
N5 C12 C13 120.0 . .
N5 C12 N4 117.3(16) . .
C13 C12 N4 122.6(16) . .
C14 C13 C12 120.0 . .
C13 C14 C15 120.0 . .
C16 C15 C14 120.0 . .
C16 C15 C17 116.3(11) . .
C14 C15 C17 122.0(11) . .
C15 C16 N5 120.0 . .
C18 C17 C15 170(3) . .
C17 C18 C19 177(2) . .
C20 C19 C18 126.2(19) . .
C20 C19 N6 122(3) . .
C18 C19 N6 112(3) . .
C19 C20 C21 122.3(19) . .
C20 C21 C20 115.2(14) . 7
C20 C21 C22 122.3(7) . .
C20 C21 C22 122.3(7) 7 .
O90 C22 O90 93(4) . 7
O90 C22 C21 101(4) . .
O90 C22 C21 101(4) 7 .
C8 N3 C8 118.4(19) 7_556 .
C19 N6 C19 116(3) . 7
N2 Pd1 N2 175.0(7) 3_665 .
N2 Pd1 N2 89.9 3_665 4_565
N2 Pd1 N2 89.9 . 4_565
N2 Pd1 N2 89.9 3_665 2_655
N2 Pd1 N2 89.9 . 2_655
N2 Pd1 N2 175.0(7) 4_565 2_655
N5 Pd2 N5 177.3(7) 3 .
N5 Pd2 N5 90.0 3 4
N5 Pd2 N5 90.0 . 4
N5 Pd2 N5 90.0 3 2
N5 Pd2 N5 90.0 . 2
N5 Pd2 N5 177.3(7) 4 2

loop_
_geom_bond_atom_site_label_1
_geom_bond_atom_site_label_2
_geom_bond_distance
_geom_bond_site_symmetry_2
N2 C1 1.3900 .
N2 C5 1.3900 .
N2 Pd1 2.008(7) .
C1 N1 1.24(3) .
C1 C2 1.3900 .
C2 C3 1.3900 .
C3 C4 1.3900 .
C4 C5 1.3900 .
C4 C6 1.45(3) .
C6 C7 1.34(3) .
C7 C8 1.38(3) .
C8 N3 1.189(18) .
C8 C9 1.477(16) .
C9 C10 1.333(19) .
C10 C9 1.333(19) 7_556
C10 C11 1.48(2) .
C11 O91 1.21(2) 7_556
C11 O91 1.21(2) .
N5 C12 1.3900 .
N5 C16 1.3900 .
N5 Pd2 2.045(9) .
C12 C13 1.3900 .
C12 N4 1.46(4) .
C13 C14 1.3900 .
C14 C15 1.3900 .
C15 C16 1.3900 .
C15 C17 1.51(3) .
C17 C18 1.10(3) .
C18 C19 1.40(4) .
C19 C20 1.29(4) .
C19 N6 1.48(2) .
C20 C21 1.485(19) .
C21 C20 1.485(19) 7
C21 C22 1.68(6) .
C22 O90 1.38(3) .
C22 O90 1.38(3) 7
N3 C8 1.189(18) 7_556
N6 C19 1.48(2) 7
Pd1 N2 2.008(8) 3_665
Pd1 N2 2.008(7) 4_565
Pd1 N2 2.008(7) 2_655
Pd2 N5 2.045(9) 3
Pd2 N5 2.045(9) 4
Pd2 N5 2.045(9) 2

loop_
_platon_squeeze_void_nr
_platon_squeeze_void_average_x
_platon_squeeze_void_average_y
_platon_squeeze_void_average_z
_platon_squeeze_void_volume
_platon_squeeze_void_count_electrons
_platon_squeeze_void_content
1 0.000 0.000 0.077 18 10 'One water (H2O) molecule '
2 0.000 0.500 0.253 127 43 'One tetrafluoroborate (BF4) anion '
3 0.000 0.000 0.500 246 110 'Two tetrafluoroborate (2 x BF4) anions and one acetonitrile (CH3CN) molecule '
4 0.000 0.500 0.747 127 43 'One tetrafluoroborate (BF4) anion '
5 0.000 0.000 0.923 18 10 ' One water (H2O) molecule'
6 0.500 0.000 0.253 127 43 'One tetrafluoroborate (BF4) anion '
7 0.500 0.000 0.747 127 43 'One tetrafluoroborate (BF4) anion '
8 0.500 0.500 0.000 249 136 'Two tetrafluoroborate (2 x BF4) anions, two acetonitrile (2 x CH3CN) molecules and one water (H2O) molecule '
9 0.500 0.500 0.432 23 11 'One water (H2O) molecule '
10 0.500 0.500 0.568 23 11 ' One water (H2O) molecule'
